data_4308819
loop_
_publ_author_name
'John A. Schlueter'
'Jamie L. Manson'
'Urs Geiser'

_publ_section_title
;
Structural and Magnetic Diversity in Tetraalkylammonium Salts of
Anionic M[N(CN)2]3- (M= Mn and Ni) Three-Dimensional Coordination Polymers
;
_journal_name_full 'Inorganic Chemistry'
_journal_page_first 3194
_journal_page_last 3202
_journal_paper_doi 10.1021/ic0484598
_journal_volume 44
_journal_year 2005
_chemical_formula_moiety '(C12 H28 N, Ni, C6 N9)'
_chemical_formula_sum 'C18 H28 N10 Ni'
_chemical_formula_weight 443.21
_chemical_melting_point 538
_chemical_name_common
; 
Tetrapropylammonium nickel (II) dicyanamide
;
_chemical_name_systematic
; 
Tetrapropylammonium nickel (II) dicyanamide
;
_space_group_IT_number 114
_symmetry_cell_setting tetragonal
_symmetry_space_group_name_Hall 'P -4 2n'
_symmetry_space_group_name_H-M 'P -4 21 c'
_atom_sites_solution_hydrogens geom
_atom_sites_solution_primary direct
_atom_sites_solution_secondary difmap
_audit_creation_method SHELXL-97
_cell_angle_alpha 90.00
_cell_angle_beta 90.00
_cell_angle_gamma 90.00
_cell_formula_units_Z 8
_cell_length_a 16.0985(3)
_cell_length_b 16.0985(3)
_cell_length_c 17.0287(8)
_cell_measurement_reflns_used 2046
_cell_measurement_temperature 160(2)
_cell_measurement_theta_max 28.203
_cell_measurement_theta_min 2.392
_cell_volume 4413.2(2)
_computing_cell_refinement 'SAINT (Bruker, 2001)'
_computing_data_collection 'SMART (Siemens, 1995)'
_computing_data_reduction 'SAINT (Bruker, 2001)'
_computing_molecular_graphics 'SHELXTL (Sheldrick, 2001)'
_computing_publication_material 'SHELXTL (Sheldrick, 2001)'
_computing_structure_refinement 'SHELXTL (Sheldrick, 2001)'
_computing_structure_solution 'SHELXTL (Sheldrick, 2001)'
_diffrn_ambient_temperature 160(2)
_diffrn_measured_fraction_theta_full 0.992
_diffrn_measured_fraction_theta_max 0.992
_diffrn_measurement_device_type 'Siemens SMART CCD area detector'
_diffrn_measurement_method 'area detector \w scans'
_diffrn_radiation_monochromator graphite
_diffrn_radiation_source 'fine-focus sealed tube'
_diffrn_radiation_type MoK\a
_diffrn_radiation_wavelength 0.71073
_diffrn_reflns_av_R_equivalents 0.0322
_diffrn_reflns_av_sigmaI/netI 0.0134
_diffrn_reflns_limit_h_max 18
_diffrn_reflns_limit_h_min -20
_diffrn_reflns_limit_k_max 21
_diffrn_reflns_limit_k_min -21
_diffrn_reflns_limit_l_max 21
_diffrn_reflns_limit_l_min -22
_diffrn_reflns_number 43098
_diffrn_reflns_theta_full 28.27
_diffrn_reflns_theta_max 28.27
_diffrn_reflns_theta_min 1.74
_diffrn_standards_decay_% 0
_diffrn_standards_number 0
_exptl_absorpt_coefficient_mu 0.905
_exptl_absorpt_correction_T_max 0.704
_exptl_absorpt_correction_T_min 0.644
_exptl_absorpt_correction_type integration
_exptl_absorpt_process_details
;
(Sheldrick, 2001)
;
_exptl_crystal_colour green
_exptl_crystal_density_diffrn 1.334
_exptl_crystal_density_method 'not measured'
_exptl_crystal_description block
_exptl_crystal_F_000 1872
_exptl_crystal_size_max 0.66
_exptl_crystal_size_mid 0.50
_exptl_crystal_size_min 0.44
_refine_diff_density_max 0.619
_refine_diff_density_min -1.336
_refine_diff_density_rms 0.117
_refine_ls_abs_structure_details 'Flack H D (1983), Acta Cryst. A39, 876-881'
_refine_ls_abs_structure_Flack 0.53(3)
_refine_ls_extinction_method none
_refine_ls_goodness_of_fit_ref 1.232
_refine_ls_hydrogen_treatment mixed
_refine_ls_matrix_type full
_refine_ls_number_parameters 247
_refine_ls_number_reflns 5377
_refine_ls_number_restraints 26
_refine_ls_restrained_S_all 1.269
_refine_ls_R_factor_all 0.0661
_refine_ls_R_factor_gt 0.0658
_refine_ls_shift/su_max 0.015
_refine_ls_shift/su_mean 0.001
_refine_ls_structure_factor_coef Fsqd
_refine_ls_weighting_details 'calc w=1/[\s^2^(Fo^2^)+(0.0307P)^2^+22.5313P] where P=(Fo^2^+2Fc^2^)/3'
_refine_ls_weighting_scheme calc
_refine_ls_wR_factor_gt 0.1674
_refine_ls_wR_factor_ref 0.1675
_reflns_number_gt 5342
_reflns_number_total 5377
_reflns_threshold_expression >2sigma(I)
_cod_data_source_file ic0484598si20041103_041216_4.cif
_cod_data_source_block TPrANiDCA160K
_cod_database_code 4308819

loop_
_symmetry_equiv_pos_as_xyz
'x, y, z'
'-x, -y, z'
'-y, x, -z'
'y, -x, -z'
'-x+1/2, y+1/2, -z+1/2'
'x+1/2, -y+1/2, -z+1/2'
'y+1/2, x+1/2, z+1/2'
'-y+1/2, -x+1/2, z+1/2'

loop_
_atom_site_label
_atom_site_type_symbol
_atom_site_fract_x
_atom_site_fract_y
_atom_site_fract_z
_atom_site_U_iso_or_equiv
_atom_site_adp_type
_atom_site_occupancy
_atom_site_symmetry_multiplicity
_atom_site_calc_flag
_atom_site_refinement_flags
_atom_site_disorder_assembly
_atom_site_disorder_group
Ni1 Ni 0.25225(4) 0.27109(3) 0.27717(3) 0.01517(14) Uani 1 1 d . . .
N1 N 0.2719(3) 0.2809(4) 0.1566(3) 0.0342(12) Uani 1 1 d . A .
C1 C 0.2866(4) 0.2813(6) 0.0923(3) 0.054(2) Uani 1 1 d . . .
N2 N 0.3080(3) 0.3866(3) 0.2909(3) 0.0231(9) Uani 1 1 d . . .
C2 C 0.3335(3) 0.4526(3) 0.2826(3) 0.0204(9) Uani 1 1 d . . .
N3 N 0.1355(3) 0.3275(3) 0.2623(3) 0.0265(11) Uani 1 1 d . . .
C3 C 0.0692(4) 0.3421(3) 0.2453(4) 0.0325(15) Uani 1 1 d . . .
N4 N 0.3689(3) 0.2120(3) 0.2866(4) 0.0313(11) Uani 1 1 d . . .
C4 C 0.4301(4) 0.1775(4) 0.2805(7) 0.050(2) Uani 1 1 d . . .
N5 N 0.1957(3) 0.1549(3) 0.2611(3) 0.0239(10) Uani 1 1 d . . .
C5 C 0.1691(3) 0.0919(3) 0.2448(3) 0.0224(11) Uani 1 1 d . . .
N6 N 0.2353(3) 0.2574(3) 0.3970(2) 0.0310(10) Uani 1 1 d . . .
C6 C 0.2257(6) 0.2269(5) 0.4575(4) 0.0466(19) Uani 1 1 d . . .
N7A N 0.3104(7) 0.3044(8) 0.0203(6) 0.0359(18) Uiso 0.529(13) 1 d P A 1
N7B N 0.3248(7) 0.2625(9) 0.0205(7) 0.0359(18) Uiso 0.471(13) 1 d P A 2
N8 N 0.1291(3) 0.0228(3) 0.2253(5) 0.0385(13) Uani 1 1 d . . .
N9 N 0.4971(4) 0.1307(4) 0.2788(8) 0.103(4) Uani 1 1 d . . .
N10 N 0.0000 0.5000 0.4979(4) 0.0301(17) Uani 1 2 d SD . .
C11 C 0.0788(7) 0.4959(8) 0.4508(7) 0.0319(14) Uiso 0.50 1 d PD . .
H11A H 0.0651 0.5053 0.3949 0.038 Uiso 0.50 1 calc PR . .
H11B H 0.1022 0.4393 0.4555 0.038 Uiso 0.50 1 calc PR . .
C12 C 0.1496(9) 0.5627(10) 0.4771(9) 0.0433(17) Uiso 0.50 1 d PD . .
H12A H 0.1223 0.6156 0.4916 0.052 Uiso 0.50 1 calc PR . .
H12B H 0.1787 0.5414 0.5242 0.052 Uiso 0.50 1 calc PR . .
C13 C 0.2127(10) 0.5793(10) 0.4135(9) 0.0504(19) Uiso 0.50 1 d PD . .
H13A H 0.2596 0.6103 0.4356 0.076 Uiso 0.50 1 calc PR . .
H13B H 0.1869 0.6120 0.3715 0.076 Uiso 0.50 1 calc PR . .
H13C H 0.2326 0.5264 0.3921 0.076 Uiso 0.50 1 calc PR . .
C14 C -0.0312(8) 0.5775(7) 0.5311(8) 0.0319(14) Uiso 0.50 1 d PD . .
H14A H -0.0821 0.5659 0.5618 0.038 Uiso 0.50 1 calc PR . .
H14B H -0.0464 0.6157 0.4879 0.038 Uiso 0.50 1 calc PR . .
C15 C 0.0308(9) 0.6191(8) 0.5829(9) 0.0433(17) Uiso 0.50 1 d PD . .
H15A H 0.0836 0.6255 0.5537 0.052 Uiso 0.50 1 calc PR . .
H15B H 0.0418 0.5831 0.6289 0.052 Uiso 0.50 1 calc PR . .
C16 C 0.0027(13) 0.7033(11) 0.6113(13) 0.0504(19) Uiso 0.50 1 d PD . .
H16A H 0.0490 0.7315 0.6375 0.076 Uiso 0.50 1 calc PR . .
H16B H -0.0433 0.6966 0.6485 0.076 Uiso 0.50 1 calc PR . .
H16C H -0.0159 0.7367 0.5665 0.076 Uiso 0.50 1 calc PR . .
C17 C -0.0693(7) 0.4643(9) 0.4483(7) 0.0319(14) Uiso 0.50 1 d PD . .
H17A H -0.0880 0.4160 0.4796 0.038 Uiso 0.50 1 calc PR . .
H17B H -0.1140 0.5061 0.4541 0.038 Uiso 0.50 1 calc PR . .
C18 C -0.0786(8) 0.4395(9) 0.3783(8) 0.0433(17) Uiso 0.50 1 d PD . .
H18A H -0.0617 0.3804 0.3749 0.052 Uiso 0.50 1 calc PR . .
H18B H -0.0416 0.4719 0.3435 0.052 Uiso 0.50 1 calc PR . .
C19 C -0.1671(9) 0.4480(11) 0.3496(10) 0.0504(19) Uiso 0.50 1 d PD . .
H19A H -0.1720 0.4235 0.2971 0.076 Uiso 0.50 1 calc PR . .
H19B H -0.1822 0.5069 0.3473 0.076 Uiso 0.50 1 calc PR . .
H19C H -0.2046 0.4190 0.3858 0.076 Uiso 0.50 1 calc PR . .
C20 C 0.0014(9) 0.4308(7) 0.5659(7) 0.0319(14) Uiso 0.50 1 d PD . .
H20A H 0.0411 0.4490 0.6067 0.038 Uiso 0.50 1 calc PR . .
H20B H -0.0544 0.4292 0.5904 0.038 Uiso 0.50 1 calc PR . .
C21 C 0.0244(10) 0.3422(8) 0.5417(8) 0.0433(17) Uiso 0.50 1 d PD . .
H21A H -0.0093 0.3257 0.4956 0.052 Uiso 0.50 1 calc PR . .
H21B H 0.0836 0.3406 0.5260 0.052 Uiso 0.50 1 calc PR . .
C22 C 0.0105(13) 0.2815(11) 0.6065(12) 0.0504(19) Uiso 0.50 1 d PD . .
H22A H 0.0280 0.2261 0.5894 0.076 Uiso 0.50 1 calc PR . .
H22B H -0.0487 0.2804 0.6201 0.076 Uiso 0.50 1 calc PR . .
H22C H 0.0429 0.2981 0.6526 0.076 Uiso 0.50 1 calc PR . .
N30 N 0.0000 0.0000 0.0000 0.065(5) Uani 1 4 d S . .
C31 C 0.0255(8) 0.0707(7) 0.0548(5) 0.070(3) Uani 1 1 d . . .
H31A H -0.0233 0.0876 0.0864 0.084 Uiso 1 1 calc R . .
H31B H 0.0686 0.0502 0.0914 0.084 Uiso 1 1 calc R . .
C32 C 0.0587(8) 0.1459(8) 0.0116(6) 0.085(4) Uani 1 1 d . . .
H32A H 0.0183 0.1647 -0.0285 0.102 Uiso 1 1 calc R . .
H32B H 0.1116 0.1320 -0.0151 0.102 Uiso 1 1 calc R . .
C33 C 0.0730(8) 0.2151(8) 0.0736(7) 0.085(3) Uani 1 1 d . . .
H33A H 0.0944 0.2650 0.0476 0.128 Uiso 1 1 calc R . .
H33B H 0.1134 0.1959 0.1127 0.128 Uiso 1 1 calc R . .
H33C H 0.0203 0.2281 0.0997 0.128 Uiso 1 1 calc R . .
N40 N 0.5000 0.5000 0.0000 0.027(2) Uani 1 4 d S . .
C41 C 0.4271(4) 0.5289(4) -0.0506(4) 0.0298(12) Uani 1 1 d . . .
H41A H 0.3800 0.5425 -0.0155 0.036 Uiso 1 1 calc R . .
H41B H 0.4435 0.5808 -0.0777 0.036 Uiso 1 1 calc R . .
C42 C 0.3975(5) 0.4683(4) -0.1111(4) 0.0427(18) Uani 1 1 d . . .
H42A H 0.3787 0.4165 -0.0854 0.051 Uiso 1 1 calc R . .
H42B H 0.4433 0.4545 -0.1476 0.051 Uiso 1 1 calc R . .
C43 C 0.3252(5) 0.5080(5) -0.1565(4) 0.0435(18) Uani 1 1 d . . .
H43A H 0.3039 0.4684 -0.1953 0.065 Uiso 1 1 calc R . .
H43B H 0.3448 0.5582 -0.1833 0.065 Uiso 1 1 calc R . .
H43C H 0.2807 0.5228 -0.1197 0.065 Uiso 1 1 calc R . .

loop_
_atom_site_aniso_label
_atom_site_aniso_U_11
_atom_site_aniso_U_22
_atom_site_aniso_U_33
_atom_site_aniso_U_23
_atom_site_aniso_U_13
_atom_site_aniso_U_12
Ni1 0.0147(3) 0.0156(3) 0.0152(2) 0.0008(2) 0.0004(2) -0.00051(18)
N1 0.028(2) 0.053(3) 0.021(2) 0.004(2) 0.0025(19) -0.013(2)
C1 0.034(3) 0.112(7) 0.017(2) 0.000(4) -0.002(2) -0.037(4)
N2 0.028(2) 0.022(2) 0.019(2) 0.0032(17) -0.0013(17) -0.0003(17)
C2 0.021(2) 0.025(2) 0.015(2) -0.001(2) 0.000(2) 0.0040(18)
N3 0.023(2) 0.022(2) 0.035(3) 0.0008(19) -0.0016(19) 0.0024(17)
C3 0.023(3) 0.016(2) 0.059(4) 0.004(2) -0.004(3) -0.004(2)
N4 0.020(2) 0.026(2) 0.048(3) 0.012(2) 0.002(2) 0.0009(17)
C4 0.020(3) 0.026(3) 0.103(7) 0.033(4) 0.006(4) -0.004(2)
N5 0.019(2) 0.022(2) 0.030(3) -0.0011(18) 0.0024(18) 0.0020(16)
C5 0.019(2) 0.018(2) 0.030(3) 0.0010(19) 0.0036(19) 0.0038(18)
N6 0.040(3) 0.038(3) 0.0154(17) 0.0011(19) -0.0001(18) -0.009(3)
C6 0.076(5) 0.039(3) 0.025(3) -0.007(3) 0.003(3) -0.026(4)
N8 0.022(2) 0.022(2) 0.071(4) -0.009(3) -0.006(3) -0.0024(17)
N9 0.020(3) 0.030(3) 0.259(12) 0.053(6) 0.033(6) 0.008(2)
N10 0.026(4) 0.053(5) 0.011(3) 0.000 0.000 0.011(3)
N30 0.082(8) 0.082(8) 0.031(8) 0.000 0.000 0.000
C31 0.097(8) 0.077(7) 0.036(4) -0.007(5) 0.015(5) -0.008(6)
C32 0.110(10) 0.101(9) 0.044(5) 0.024(6) 0.016(6) 0.007(8)
C33 0.095(9) 0.083(8) 0.078(7) 0.010(6) -0.014(6) -0.018(7)
N40 0.024(3) 0.024(3) 0.034(6) 0.000 0.000 0.000
C41 0.031(3) 0.026(3) 0.032(3) -0.003(2) -0.006(3) 0.000(2)
C42 0.060(5) 0.035(4) 0.033(3) -0.008(3) -0.021(3) 0.010(3)
C43 0.054(4) 0.037(4) 0.039(4) -0.004(3) -0.029(3) 0.005(3)
C73 0.037(4) 0.060(5) 0.043(4) 0.029(4) 0.005(3) 0.007(4)

loop_
_atom_type_symbol
_atom_type_description
_atom_type_scat_dispersion_real
_atom_type_scat_dispersion_imag
_atom_type_scat_source
C C 0.0033 0.0016 'International Tables Vol C Tables 4.2.6.8 and 6.1.1.4'
H H 0.0000 0.0000 'International Tables Vol C Tables 4.2.6.8 and 6.1.1.4'
N N 0.0061 0.0033 'International Tables Vol C Tables 4.2.6.8 and 6.1.1.4'
Ni Ni 0.3393 1.1124 'International Tables Vol C Tables 4.2.6.8 and 6.1.1.4'

loop_
_geom_angle_atom_site_label_1
_geom_angle_atom_site_label_2
_geom_angle_atom_site_label_3
_geom_angle
_geom_angle_site_symmetry_1
_geom_angle_site_symmetry_3
_geom_angle_publ_flag
N6 Ni1 N2 92.38(18) . . ?
N6 Ni1 N1 177.9(2) . . ?
N2 Ni1 N1 88.7(2) . . ?
N6 Ni1 N5 88.66(19) . . ?
N2 Ni1 N5 178.92(18) . . ?
N1 Ni1 N5 90.3(2) . . ?
N6 Ni1 N3 92.7(2) . . ?
N2 Ni1 N3 90.74(18) . . ?
N1 Ni1 N3 89.1(2) . . ?
N5 Ni1 N3 88.94(18) . . ?
N6 Ni1 N4 89.7(2) . . ?
N2 Ni1 N4 90.62(19) . . ?
N1 Ni1 N4 88.5(2) . . ?
N5 Ni1 N4 89.65(18) . . ?
N3 Ni1 N4 177.2(2) . . ?
C1 N1 Ni1 174.8(8) . . ?
N1 C1 N7A 163.4(11) . . ?
N1 C1 N7B 160.8(11) . . ?
C2 N2 Ni1 165.7(4) . . ?
N2 C2 N8 173.0(6) . 5 ?
C3 N3 Ni1 164.7(5) . . ?
N3 C3 N9 171.4(7) . 6_455 ?
C4 N4 Ni1 170.1(8) . . ?
N4 C4 N9 173.2(8) . . ?
C5 N5 Ni1 172.7(5) . . ?
N5 C5 N8 173.1(6) . . ?
C6 N6 Ni1 160.8(5) . . ?
N6 C6 N7A 165.7(10) . 8 ?
N6 C6 N7B 160.1(11) . 8 ?
C6 N7A C1 120.7(10) 8_554 . ?
C6 N7B C1 112.8(10) 8_554 . ?
C2 N8 C5 122.3(5) 5_545 . ?
C3 N9 C4 122.9(6) 6 . ?
C14 N10 C11 122.4(7) . . ?
C14 N10 C17 106.7(7) . . ?
C11 N10 C17 108.0(7) . . ?
C14 N10 C20 108.6(8) . . ?
C11 N10 C20 110.0(7) . . ?
C17 N10 C20 98.6(7) . . ?
N10 C11 C12 114.6(9) . . ?
N10 C11 H11A 108.6 . . ?
C12 C11 H11A 108.6 . . ?
N10 C11 H11B 108.6 . . ?
C12 C11 H11B 108.6 . . ?
H11A C11 H11B 107.6 . . ?
C13 C12 C11 113.0(11) . . ?
C13 C12 H12A 109.0 . . ?
C11 C12 H12A 109.0 . . ?
C13 C12 H12B 109.0 . . ?
C11 C12 H12B 109.0 . . ?
H12A C12 H12B 107.8 . . ?
C12 C13 H13A 109.5 . . ?
C12 C13 H13B 109.5 . . ?
H13A C13 H13B 109.5 . . ?
C12 C13 H13C 109.5 . . ?
H13A C13 H13C 109.5 . . ?
H13B C13 H13C 109.5 . . ?
N10 C14 C15 112.5(9) . . ?
N10 C14 H14A 109.1 . . ?
C15 C14 H14A 109.1 . . ?
N10 C14 H14B 109.1 . . ?
C15 C14 H14B 109.1 . . ?
H14A C14 H14B 107.8 . . ?
C14 C15 C16 113.1(12) . . ?
C14 C15 H15A 109.0 . . ?
C16 C15 H15A 109.0 . . ?
C14 C15 H15B 109.0 . . ?
C16 C15 H15B 109.0 . . ?
H15A C15 H15B 107.8 . . ?
C15 C16 H16A 109.5 . . ?
C15 C16 H16B 109.5 . . ?
H16A C16 H16B 109.5 . . ?
C15 C16 H16C 109.5 . . ?
H16A C16 H16C 109.5 . . ?
H16B C16 H16C 109.5 . . ?
C18 C17 N10 137.1(12) . . ?
C18 C17 H17A 102.8 . . ?
N10 C17 H17A 102.8 . . ?
C18 C17 H17B 102.8 . . ?
N10 C17 H17B 102.8 . . ?
H17A C17 H17B 105.0 . . ?
C17 C18 C19 112.8(13) . . ?
C17 C18 H18A 109.0 . . ?
C19 C18 H18A 109.0 . . ?
C17 C18 H18B 109.0 . . ?
C19 C18 H18B 109.0 . . ?
H18A C18 H18B 107.8 . . ?
C18 C19 H19A 109.5 . . ?
C18 C19 H19B 109.5 . . ?
H19A C19 H19B 109.5 . . ?
C18 C19 H19C 109.5 . . ?
H19A C19 H19C 109.5 . . ?
H19B C19 H19C 109.5 . . ?
C21 C20 N10 117.1(9) . . ?
C21 C20 H20A 108.0 . . ?
N10 C20 H20A 108.0 . . ?
C21 C20 H20B 108.0 . . ?
N10 C20 H20B 108.0 . . ?
H20A C20 H20B 107.3 . . ?
C22 C21 C20 112.1(12) . . ?
C22 C21 H21A 109.2 . . ?
C20 C21 H21A 109.2 . . ?
C22 C21 H21B 109.2 . . ?
C20 C21 H21B 109.2 . . ?
H21A C21 H21B 107.9 . . ?
C21 C22 H22A 109.5 . . ?
C21 C22 H22B 109.5 . . ?
H22A C22 H22B 109.5 . . ?
C21 C22 H22C 109.5 . . ?
H22A C22 H22C 109.5 . . ?
H22B C22 H22C 109.5 . . ?
C31 N30 C31 111.9(4) 3 . ?
C31 N30 C31 104.7(8) 2 . ?
C32 C31 N30 113.2(7) . . ?
C32 C31 H31A 108.9 . . ?
N30 C31 H31A 108.9 . . ?
C32 C31 H31B 108.9 . . ?
N30 C31 H31B 108.9 . . ?
H31A C31 H31B 107.8 . . ?
C31 C32 C33 107.2(8) . . ?
C31 C32 H32A 110.3 . . ?
C33 C32 H32A 110.3 . . ?
C31 C32 H32B 110.3 . . ?
C33 C32 H32B 110.3 . . ?
H32A C32 H32B 108.5 . . ?
C32 C33 H33A 109.5 . . ?
C32 C33 H33B 109.5 . . ?
H33A C33 H33B 109.5 . . ?
C32 C33 H33C 109.5 . . ?
H33A C33 H33C 109.5 . . ?
H33B C33 H33C 109.5 . . ?
C41 N40 C41 111.3(5) 2_665 . ?
C41 N40 C41 108.6(3) 4_565 . ?
C42 C41 N40 115.7(5) . . ?
C42 C41 H41A 108.3 . . ?
N40 C41 H41A 108.3 . . ?
C42 C41 H41B 108.3 . . ?
N40 C41 H41B 108.3 . . ?
H41A C41 H41B 107.4 . . ?
C41 C42 C43 108.5(6) . . ?
C41 C42 H42A 110.0 . . ?
C43 C42 H42A 110.0 . . ?
C41 C42 H42B 110.0 . . ?
C43 C42 H42B 110.0 . . ?
H42A C42 H42B 108.4 . . ?
C42 C43 H43A 109.5 . . ?
C42 C43 H43B 109.5 . . ?
H43A C43 H43B 109.5 . . ?
C42 C43 H43C 109.5 . . ?
H43A C43 H43C 109.5 . . ?
H43B C43 H43C 109.5 . . ?

loop_
_geom_bond_atom_site_label_1
_geom_bond_atom_site_label_2
_geom_bond_distance
_geom_bond_site_symmetry_2
_geom_bond_publ_flag
Ni1 N6 2.070(4) . ?
Ni1 N2 2.078(5) . ?
Ni1 N1 2.084(5) . ?
Ni1 N5 2.098(5) . ?
Ni1 N3 2.102(5) . ?
Ni1 N4 2.111(5) . ?
N1 C1 1.120(8) . ?
C1 N7A 1.338(13) . ?
C1 N7B 1.402(13) . ?
N2 C2 1.147(7) . ?
C2 N8 1.288(7) 5 ?
N3 C3 1.131(8) . ?
N4 C4 1.136(8) . ?
C4 N9 1.315(8) . ?
N5 C5 1.135(7) . ?
C5 N8 1.328(7) . ?
N6 C6 1.152(7) . ?
C6 N7A 1.318(13) 8 ?
C6 N7B 1.370(14) 8 ?
N9 C3 1.307(8) 6 ?
N10 C14 1.460(10) . ?
N10 C11 1.501(11) . ?
N10 C17 1.513(10) . ?
N10 C20 1.607(11) . ?
C11 C12 1.630(14) . ?
C11 H11A 0.9900 . ?
C11 H11B 0.9900 . ?
C12 C13 1.509(15) . ?
C12 H12A 0.9900 . ?
C12 H12B 0.9900 . ?
C13 H13A 0.9800 . ?
C13 H13B 0.9800 . ?
C13 H13C 0.9800 . ?
C14 C15 1.490(14) . ?
C14 H14A 0.9900 . ?
C14 H14B 0.9900 . ?
C15 C16 1.510(15) . ?
C15 H15A 0.9900 . ?
C15 H15B 0.9900 . ?
C16 H16A 0.9800 . ?
C16 H16B 0.9800 . ?
C16 H16C 0.9800 . ?
C17 C18 1.266(14) . ?
C17 H17A 0.9900 . ?
C17 H17B 0.9900 . ?
C18 C19 1.513(15) . ?
C18 H18A 0.9900 . ?
C18 H18B 0.9900 . ?
C19 H19A 0.9800 . ?
C19 H19B 0.9800 . ?
C19 H19C 0.9800 . ?
C20 C21 1.530(14) . ?
C20 H20A 0.9900 . ?
C20 H20B 0.9900 . ?
C21 C22 1.490(16) . ?
C21 H21A 0.9900 . ?
C21 H21B 0.9900 . ?
C22 H22A 0.9800 . ?
C22 H22B 0.9800 . ?
C22 H22C 0.9800 . ?
N30 C31 1.528(10) . ?
C31 C32 1.514(15) . ?
C31 H31A 0.9900 . ?
C31 H31B 0.9900 . ?
C32 C33 1.553(16) . ?
C32 H32A 0.9900 . ?
C32 H32B 0.9900 . ?
C33 H33A 0.9800 . ?
C33 H33B 0.9800 . ?
C33 H33C 0.9800 . ?
N40 C41 1.529(6) . ?
C41 C42 1.496(9) . ?
C41 H41A 0.9900 . ?
C41 H41B 0.9900 . ?
C42 C43 1.536(9) . ?
C42 H42A 0.9900 . ?
C42 H42B 0.9900 . ?
C43 H43A 0.9800 . ?
C43 H43B 0.9800 . ?
C43 H43C 0.9800 . ?

loop_
_geom_torsion_atom_site_label_1
_geom_torsion_atom_site_label_2
_geom_torsion_atom_site_label_3
_geom_torsion_atom_site_label_4
_geom_torsion
_geom_torsion_site_symmetry_1
_geom_torsion_site_symmetry_2
_geom_torsion_site_symmetry_3
_geom_torsion_site_symmetry_4
_geom_torsion_publ_flag
C14 N10 C11 C12 32.0(15) . . . . ?
C17 N10 C11 C12 156.2(12) . . . . ?
C20 N10 C11 C12 -97.2(12) . . . . ?
N10 C11 C12 C13 -159.0(12) . . . . ?
C11 N10 C14 C15 -56.1(14) . . . . ?
C17 N10 C14 C15 179.1(11) . . . . ?
C20 N10 C14 C15 73.7(13) . . . . ?
N10 C14 C15 C16 174.4(14) . . . . ?
C14 N10 C17 C18 126.1(19) . . . . ?
C11 N10 C17 C18 -7.1(19) . . . . ?
C20 N10 C17 C18 -121.5(19) . . . . ?
N10 C17 C18 C19 -152.6(15) . . . . ?
C14 N10 C20 C21 174.4(11) . . . . ?
C11 N10 C20 C21 -49.3(13) . . . . ?
C17 N10 C20 C21 63.4(12) . . . . ?
N10 C20 C21 C22 -170.8(13) . . . . ?
C31 N30 C31 C32 -62.4(13) 3 . . . ?
C31 N30 C31 C32 54.7(13) 4 . . . ?
C31 N30 C31 C32 176.1(13) 2 . . . ?
N30 C31 C32 C33 174.1(9) . . . . ?
C41 N40 C41 C42 -66.0(4) 3_655 . . . ?
C41 N40 C41 C42 53.4(5) 2_665 . . . ?
C41 N40 C41 C42 172.8(6) 4_565 . . . ?
N40 C41 C42 C43 -179.5(6) . . . . ?
